data_2015856
loop_
_publ_author_name
'Borowiak, Teresa'
'Dutkiewicz, Grzegorz'
'Spycha\/la, Jaros\/law'

_publ_section_title
;
 Supramolecular motifs in 1-(2-cyanoethyl)thymine and
 1-(3-cyanopropyl)thymine
;
_journal_coeditor_code GD3083
_journal_issue 3
_journal_name_full 'Acta Crystallographica Section C'
_journal_page_first o201
_journal_page_last o203
_journal_paper_doi 10.1107/S0108270107006385
_journal_volume 63
_journal_year 2007
_chemical_formula_iupac 'C8 H9 N3 O2'
_chemical_formula_moiety 'C8 H9 N3 O2'
_chemical_formula_sum 'C8 H9 N3 O2'
_chemical_formula_weight 179.18
_chemical_name_common
;
1-(2-cyanoethyl)thymine
;
_chemical_name_systematic
;
3-(5-methyl-2,4-dioxo-1,2,3,4-tetrahydropyrimidin-1-yl)propanenitrile
;
_space_group_IT_number 14
_space_group_name_Hall '-P 2ybc'
_symmetry_cell_setting monoclinic
_symmetry_space_group_name_Hall '-P 2ybc'
_symmetry_space_group_name_H-M 'P 1 21/c 1'
_atom_sites_solution_hydrogens geom
_atom_sites_solution_primary direct
_atom_sites_solution_secondary difmap
_audit_creation_method SHELXL97
_cell_angle_alpha 90.00
_cell_angle_beta 98.253(3)
_cell_angle_gamma 90.00
_cell_formula_units_Z 4
_cell_length_a 11.2597(4)
_cell_length_b 4.4118(2)
_cell_length_c 17.6256(6)
_cell_measurement_reflns_used 3997
_cell_measurement_temperature 293(2)
_cell_measurement_theta_max 29.62
_cell_measurement_theta_min 2.33
_cell_volume 866.49(6)
_computing_cell_refinement 'CrysAlis RED (Oxford Diffraction, 2006)'
_computing_data_collection 'CrysAlis CCD (Oxford Diffraction, 2006)'
_computing_data_reduction 'CrysAlis RED'
_computing_molecular_graphics
;
Stereochemical Workstation Operation Manual (Siemens, 1989) and MERCURY
(Macrae <i>et al.</i>,  2006)
;
_computing_publication_material 'Please provide missing details'
_computing_structure_refinement 'SHELXL97 (Sheldrick, 1997)'
_computing_structure_solution 'SHELXS97 (Sheldrick, 1997)'
_diffrn_ambient_temperature 293(2)
_diffrn_measured_fraction_theta_full 0.998
_diffrn_measured_fraction_theta_max 0.898
_diffrn_measurement_device_type 'Kuma KM4 CCD area-detector'
_diffrn_measurement_method \w
_diffrn_radiation_monochromator graphite
_diffrn_radiation_source 'fine-focus sealed tube'
_diffrn_radiation_type MoK\a
_diffrn_radiation_wavelength 0.71073
_diffrn_reflns_av_R_equivalents 0.0183
_diffrn_reflns_av_sigmaI/netI 0.0242
_diffrn_reflns_limit_h_max 15
_diffrn_reflns_limit_h_min -15
_diffrn_reflns_limit_k_max 5
_diffrn_reflns_limit_k_min -5
_diffrn_reflns_limit_l_max 22
_diffrn_reflns_limit_l_min -23
_diffrn_reflns_number 8802
_diffrn_reflns_theta_full 25.00
_diffrn_reflns_theta_max 29.61
_diffrn_reflns_theta_min 2.34
_diffrn_standards_decay_% 0
_diffrn_standards_number 0
_exptl_absorpt_coefficient_mu 0.102
_exptl_absorpt_correction_T_max 0.980
_exptl_absorpt_correction_T_min 0.837
_exptl_absorpt_correction_type multi-scan
_exptl_absorpt_process_details 'CrysAlis RED (Oxford Diffraction 2006)'
_exptl_crystal_colour colourless
_exptl_crystal_density_diffrn 1.374
_exptl_crystal_density_method 'not measured'
_exptl_crystal_description block
_exptl_crystal_F_000 376
_exptl_crystal_size_max 0.45
_exptl_crystal_size_mid 0.2
_exptl_crystal_size_min 0.2
_refine_diff_density_max 0.188
_refine_diff_density_min -0.202
_refine_ls_extinction_method none
_refine_ls_goodness_of_fit_ref 1.036
_refine_ls_hydrogen_treatment refall
_refine_ls_matrix_type full
_refine_ls_number_parameters 154
_refine_ls_number_reflns 2187
_refine_ls_number_restraints 0
_refine_ls_restrained_S_all 1.036
_refine_ls_R_factor_all 0.0589
_refine_ls_R_factor_gt 0.0365
_refine_ls_shift/su_max 0.000
_refine_ls_shift/su_mean 0.000
_refine_ls_structure_factor_coef Fsqd
_refine_ls_weighting_details 'calc w = 1/[\s^2^(Fo^2^)+(0.0659P)^2^+0.0478P] where P=(Fo^2^+2Fc^2^)/3'
_refine_ls_weighting_scheme calc
_refine_ls_wR_factor_gt 0.0973
_refine_ls_wR_factor_ref 0.1174
_reflns_number_gt 1423
_reflns_number_total 2187
_reflns_threshold_expression I>2\s(I)
_cod_data_source_file gd3083.cif
_cod_data_source_block I
_cod_original_sg_symbol_H-M 'P 21/c'
_cod_database_code 2015856
_cod_database_fobs_code 2015856

loop_
_symmetry_equiv_pos_as_xyz
'x, y, z'
'-x, y+1/2, -z+1/2'
'-x, -y, -z'
'x, -y-1/2, z-1/2'

loop_
_atom_site_type_symbol
_atom_site_label
_atom_site_fract_x
_atom_site_fract_y
_atom_site_fract_z
_atom_site_U_iso_or_equiv
_atom_site_adp_type
_atom_site_calc_flag
_atom_site_occupancy
N N1 0.69015(9) 0.4338(2) 0.16614(5) 0.0330(3) Uani d 1
C C2 0.57613(10) 0.5355(3) 0.13772(7) 0.0328(3) Uani d 1
O O2 0.48757(8) 0.4579(2) 0.16478(5) 0.0470(3) Uani d 1
N N3 0.57166(9) 0.7327(3) 0.07725(6) 0.0355(3) Uani d 1
H H3 0.4986(15) 0.804(3) 0.0571(8) 0.048(4) Uiso d 1
C C4 0.66662(11) 0.8317(3) 0.04233(7) 0.0349(3) Uani d 1
O O4 0.65004(8) 1.0135(2) -0.01110(5) 0.0503(3) Uani d 1
C C5 0.78282(10) 0.7107(3) 0.07342(7) 0.0345(3) Uani d 1
C C6 0.78883(11) 0.5213(3) 0.13305(7) 0.0341(3) Uani d 1
C C11 0.70402(13) 0.2323(3) 0.23290(7) 0.0375(3) Uani d 1
H H11A 0.7741(13) 0.116(3) 0.2274(8) 0.042(4) Uiso d 1
H H11B 0.6311(13) 0.113(4) 0.2313(8) 0.044(4) Uiso d 1
C C12 0.72076(13) 0.4038(4) 0.30899(8) 0.0416(3) Uani d 1
H H12A 0.7238(13) 0.257(3) 0.3547(8) 0.053(4) Uiso d 1
H H12B 0.6548(15) 0.530(4) 0.3159(9) 0.055(4) Uiso d 1
C C13 0.83109(14) 0.5819(4) 0.31961(8) 0.0483(4) Uani d 1
N N13 0.91629(13) 0.7239(4) 0.32592(8) 0.0734(5) Uani d 1
C C51 0.88965(13) 0.8001(5) 0.03697(9) 0.0513(4) Uani d 1
H H51A 0.8989(17) 1.027(5) 0.0298(12) 0.086(6) Uiso d 1
H H51B 0.8827(15) 0.719(4) -0.0157(11) 0.071(5) Uiso d 1
H H51C 0.9619(16) 0.713(4) 0.0613(10) 0.070(5) Uiso d 1
H H6 0.8604(13) 0.430(3) 0.1547(8) 0.039(4) Uiso d 1

loop_
_atom_site_aniso_label
_atom_site_aniso_U_11
_atom_site_aniso_U_22
_atom_site_aniso_U_33
_atom_site_aniso_U_12
_atom_site_aniso_U_13
_atom_site_aniso_U_23
N1 0.0316(5) 0.0355(6) 0.0317(5) 0.0039(4) 0.0033(4) 0.0017(4)
C2 0.0300(6) 0.0359(7) 0.0325(6) 0.0004(5) 0.0046(5) -0.0016(5)
O2 0.0339(5) 0.0557(6) 0.0534(6) 0.0004(4) 0.0129(4) 0.0100(5)
N3 0.0261(5) 0.0456(7) 0.0341(6) 0.0046(4) 0.0018(4) 0.0051(5)
C4 0.0316(6) 0.0435(8) 0.0291(6) 0.0011(5) 0.0027(5) 0.0019(5)
O4 0.0372(5) 0.0688(7) 0.0443(6) 0.0050(4) 0.0033(4) 0.0213(5)
C5 0.0279(6) 0.0453(8) 0.0305(6) 0.0024(5) 0.0045(5) -0.0017(5)
C6 0.0279(6) 0.0408(7) 0.0330(6) 0.0059(5) 0.0024(5) -0.0020(5)
C11 0.0412(7) 0.0340(7) 0.0367(7) 0.0031(6) 0.0041(6) 0.0051(5)
C12 0.0444(8) 0.0461(8) 0.0342(7) 0.0010(6) 0.0052(6) 0.0030(6)
C13 0.0531(9) 0.0515(9) 0.0362(7) -0.0002(7) -0.0071(6) 0.0060(6)
N13 0.0664(9) 0.0809(11) 0.0661(10) -0.0210(8) -0.0135(7) 0.0097(8)
C51 0.0337(7) 0.0759(13) 0.0463(9) 0.0046(7) 0.0127(6) 0.0107(8)

loop_
_atom_type_symbol
_atom_type_description
_atom_type_scat_dispersion_real
_atom_type_scat_dispersion_imag
_atom_type_scat_source
C C 0.0033 0.0016 'International Tables Vol C Tables 4.2.6.8 and 6.1.1.4'
H H 0.0000 0.0000 'International Tables Vol C Tables 4.2.6.8 and 6.1.1.4'
N N 0.0061 0.0033 'International Tables Vol C Tables 4.2.6.8 and 6.1.1.4'
O O 0.0106 0.0060 'International Tables Vol C Tables 4.2.6.8 and 6.1.1.4'

loop_
_geom_angle_atom_site_label_1
_geom_angle_atom_site_label_2
_geom_angle_atom_site_label_3
_geom_angle
C6 N1 C2 121.12(10)
C6 N1 C11 120.60(10)
C2 N1 C11 118.28(10)
N1 C11 C12 112.95(11)
N1 C11 H11A 103.8(9)
C12 C11 H11A 110.8(8)
N1 C11 H11B 108.2(8)
C12 C11 H11B 106.9(8)
H11A C11 H11B 114.2(13)
C13 C12 C11 112.01(12)
C13 C12 H12A 107.8(8)
C11 C12 H12A 111.2(8)
C13 C12 H12B 109.5(10)
C11 C12 H12B 113.8(9)
H12A C12 H12B 102.0(12)
N13 C13 C12 178.12(15)
O2 C2 N3 122.92(11)
O2 C2 N1 122.51(12)
N3 C2 N1 114.56(10)
C2 N3 C4 127.13(10)
C2 N3 H3 117.0(9)
C4 N3 H3 115.8(9)
O4 C4 N3 120.39(11)
O4 C4 C5 124.07(11)
N3 C4 C5 115.54(11)
C6 C5 C4 118.01(11)
C6 C5 C51 123.33(12)
C4 C5 C51 118.65(12)
C5 C51 H51A 114.6(11)
C5 C51 H51B 110.3(10)
H51A C51 H51B 103.6(16)
C5 C51 H51C 112.9(10)
H51A C51 H51C 111.2(16)
H51B C51 H51C 103.1(14)
C5 C6 N1 123.60(11)
C5 C6 H6 122.4(8)
N1 C6 H6 113.9(8)

loop_
_geom_bond_atom_site_label_1
_geom_bond_atom_site_label_2
_geom_bond_distance
N1 C6 1.3820(16)
N1 C2 1.3841(15)
N1 C11 1.4652(15)
C11 C12 1.5279(18)
C11 H11A 0.958(15)
C11 H11B 0.972(15)
C12 C13 1.459(2)
C12 H12A 1.030(15)
C12 H12B 0.951(17)
C13 N13 1.1378(19)
C2 O2 1.2148(14)
C2 N3 1.3709(16)
N3 C4 1.3791(16)
N3 H3 0.903(16)
C4 O4 1.2306(15)
C4 C5 1.4462(17)
C5 C6 1.3365(18)
C5 C51 1.4958(18)
C51 H51A 1.02(2)
C51 H51B 0.988(18)
C51 H51C 0.945(17)
C6 H6 0.933(14)

loop_
_geom_hbond_atom_site_label_D
_geom_hbond_atom_site_label_H
_geom_hbond_atom_site_label_A
_geom_hbond_site_symmetry_A
_geom_hbond_distance_DH
_geom_hbond_distance_HA
_geom_hbond_distance_DA
_geom_hbond_angle_DHA
N3 H3 O4 3_675 0.903(16) 1.929(17) 2.8301(14) 174.8(14)
C11 H11B O2 2_645 0.972(15) 2.513(14) 3.2386(17) 131.4(10)
C12 H12B O2 2_655 0.951(17) 2.530(18) 3.4645(18) 167.6(13)
C6 H6 N13 2_745 0.933(14) 2.649(15) 3.5468(19) 161.7(11)

loop_
_geom_torsion_atom_site_label_1
_geom_torsion_atom_site_label_2
_geom_torsion_atom_site_label_3
_geom_torsion_atom_site_label_4
_geom_torsion
C6 N1 C11 C12 92.05(14)
C2 N1 C11 C12 -87.42(14)
N1 C11 C12 C13 -63.62(15)
C6 N1 C2 O2 178.61(11)
C11 N1 C2 O2 -1.93(18)
C6 N1 C2 N3 -2.00(17)
C11 N1 C2 N3 177.47(10)
O2 C2 N3 C4 -179.40(12)
N1 C2 N3 C4 1.21(18)
C2 N3 C4 O4 -178.96(11)
C2 N3 C4 C5 0.37(19)
O4 C4 C5 C6 178.10(12)
N3 C4 C5 C6 -1.20(18)
O4 C4 C5 C51 -2.6(2)
N3 C4 C5 C51 178.13(13)
C4 C5 C6 N1 0.44(19)
C51 C5 C6 N1 -178.86(13)
C2 N1 C6 C5 1.27(19)
C11 N1 C6 C5 -178.19(12)

loop_
_cod_related_entry_id
_cod_related_entry_database
_cod_related_entry_code
1 ChemSpider 8165403
